data_2208339
loop_
_publ_author_name
'Yan-Wei Song'
'Zhan Yu'
'Qian-Feng Zhang'

_publ_section_title
;Dichloro(4,4'-di-<i>tert</i>-butyl-2,2'-bipyridine-\k^2^<i>N</i>,<i>N</i>)bis(triphenylphosphine-\k<i>P</i>)ruthenium(II)
 dichloromethane solvate
;
_journal_coeditor_code HG2005
_journal_issue 3
_journal_name_full 'Acta Crystallographica Section E'
_journal_page_first m520
_journal_page_last m522
_journal_paper_doi 10.1107/S1600536806004831
_journal_volume 62
_journal_year 2006
_chemical_formula_iupac '[Ru Cl2 (C18 H24 N2)2 (C18 H15 P)2], C H2 Cl2'
_chemical_formula_moiety 'C54 H54 Cl2 N2 P2 Ru, C H2 Cl2'
_chemical_formula_sum 'C55 H56 Cl4 N2 P2 Ru'
_chemical_formula_weight 1049.83
_chemical_name_systematic
;
Dichloro(4,4'-di-tert-butyl-2,2'-bipyridine-\k^2^N,N)bis(triphenylphosphine-
\kP)ruthenium(II) dichloromethane solvate
;
_space_group_IT_number 14
_symmetry_cell_setting monoclinic
_symmetry_space_group_name_Hall '-P 2yn'
_symmetry_space_group_name_H-M 'P 1 21/n 1'
_atom_sites_solution_hydrogens geom
_atom_sites_solution_primary direct
_atom_sites_solution_secondary difmap
_audit_creation_method SHELXL-97
_cell_angle_alpha 90.00
_cell_angle_beta 103.0340(10)
_cell_angle_gamma 90.00
_cell_formula_units_Z 4
_cell_length_a 11.9856(7)
_cell_length_b 28.2762(16)
_cell_length_c 15.1591(9)
_cell_measurement_reflns_used 5428
_cell_measurement_temperature 100(2)
_cell_measurement_theta_max 26.43
_cell_measurement_theta_min 2.31
_cell_volume 5005.2(5)
_computing_cell_refinement 'SAINT-Plus (Bruker, 1998)'
_computing_data_collection 'SMART (Bruker, 1998)'
_computing_data_reduction SAINT-Plus
_computing_molecular_graphics 'SHELXTL (Bruker, 1998)'
_computing_publication_material SHELXTL
_computing_structure_refinement 'SHELXL97 (Sheldrick, 1997)'
_computing_structure_solution 'SHELXS97 (Sheldrick, 1997)'
_diffrn_ambient_temperature 100(2)
_diffrn_measured_fraction_theta_full 0.992
_diffrn_measured_fraction_theta_max 0.992
_diffrn_measurement_device_type 'Bruker SMART CCD area-detector'
_diffrn_measurement_method '\f and \w'
_diffrn_radiation_monochromator graphite
_diffrn_radiation_source 'fine-focus sealed tube'
_diffrn_radiation_type MoK\a
_diffrn_radiation_wavelength 0.71073
_diffrn_reflns_av_R_equivalents 0.0556
_diffrn_reflns_av_sigmaI/netI 0.0771
_diffrn_reflns_limit_h_max 8
_diffrn_reflns_limit_h_min -15
_diffrn_reflns_limit_k_max 36
_diffrn_reflns_limit_k_min -36
_diffrn_reflns_limit_l_max 19
_diffrn_reflns_limit_l_min -18
_diffrn_reflns_number 30208
_diffrn_reflns_theta_full 27.52
_diffrn_reflns_theta_max 27.52
_diffrn_reflns_theta_min 1.44
_diffrn_standards_decay_% 0
_diffrn_standards_number 0
_exptl_absorpt_coefficient_mu 0.630
_exptl_absorpt_correction_T_max 0.941
_exptl_absorpt_correction_T_min 0.822
_exptl_absorpt_correction_type multi-scan
_exptl_absorpt_process_details '(SADABS, Sheldrick, 1996)'
_exptl_crystal_colour orange
_exptl_crystal_density_diffrn 1.393
_exptl_crystal_density_method 'not measured'
_exptl_crystal_description block
_exptl_crystal_F_000 2168
_exptl_crystal_size_max 0.30
_exptl_crystal_size_mid 0.12
_exptl_crystal_size_min 0.10
_refine_diff_density_max 0.883
_refine_diff_density_min -0.433
_refine_ls_extinction_method none
_refine_ls_goodness_of_fit_ref 1.002
_refine_ls_hydrogen_treatment constr
_refine_ls_matrix_type full
_refine_ls_number_parameters 580
_refine_ls_number_reflns 11425
_refine_ls_number_restraints 0
_refine_ls_restrained_S_all 1.002
_refine_ls_R_factor_all 0.0790
_refine_ls_R_factor_gt 0.0472
_refine_ls_shift/su_max 0.001
_refine_ls_shift/su_mean 0.000
_refine_ls_structure_factor_coef Fsqd
_refine_ls_weighting_details 'calc w=1/[\s^2^(Fo^2^)+(0.0473P)^2^] where P=(Fo^2^+2Fc^2^)/3'
_refine_ls_weighting_scheme calc
_refine_ls_wR_factor_gt 0.0956
_refine_ls_wR_factor_ref 0.1064
_reflns_number_gt 8142
_reflns_number_total 11425
_reflns_threshold_expression I>2\s(I)
_cod_data_source_file hg2005.cif
_cod_data_source_block I
_cod_original_sg_symbol_H-M 'P 21/n'
_cod_database_code 2208339
_cod_database_fobs_code 2208339

loop_
_symmetry_equiv_pos_as_xyz
'x, y, z'
'-x+1/2, y+1/2, -z+1/2'
'-x, -y, -z'
'x-1/2, -y-1/2, z-1/2'

loop_
_atom_site_type_symbol
_atom_site_label
_atom_site_fract_x
_atom_site_fract_y
_atom_site_fract_z
_atom_site_U_iso_or_equiv
_atom_site_adp_type
_atom_site_calc_flag
_atom_site_refinement_flags
_atom_site_occupancy
Ru Ru1 0.47672(2) 0.118734(8) 0.635891(16) 0.01525(7) Uani d . 1
P P1 0.28839(7) 0.09332(3) 0.63754(5) 0.01756(17) Uani d . 1
P P2 0.66226(7) 0.14463(3) 0.62722(5) 0.01694(17) Uani d . 1
Cl Cl1 0.39538(7) 0.19269(3) 0.56387(5) 0.02354(18) Uani d . 1
Cl Cl2 0.46461(6) 0.07722(3) 0.49240(5) 0.02192(17) Uani d . 1
N N1 0.4980(2) 0.14678(8) 0.76260(16) 0.0166(5) Uani d . 1
N N2 0.5472(2) 0.06235(8) 0.71335(16) 0.0165(5) Uani d . 1
C C1 0.5471(2) 0.11775(10) 0.8321(2) 0.0173(6) Uani d . 1
C C2 0.5659(3) 0.13225(11) 0.9211(2) 0.0219(7) Uani d . 1
H H2A 0.5995 0.1108 0.9678 0.026 Uiso calc R 1
C C3 0.5370(3) 0.17733(11) 0.9438(2) 0.0219(7) Uani d . 1
C C4 0.4871(3) 0.20641(11) 0.8716(2) 0.0233(7) Uani d . 1
H H4A 0.4647 0.2376 0.8831 0.028 Uiso calc R 1
C C5 0.4699(3) 0.19057(10) 0.7839(2) 0.0213(7) Uani d . 1
H H5A 0.4367 0.2115 0.7363 0.026 Uiso calc R 1
C C6 0.5585(3) 0.19462(11) 1.0413(2) 0.0273(8) Uani d . 1
C C7 0.6423(3) 0.23614(13) 1.0532(2) 0.0382(9) Uani d . 1
H H7A 0.7143 0.2258 1.0391 0.057 Uiso calc R 1
H H7B 0.6571 0.2474 1.1159 0.057 Uiso calc R 1
H H7C 0.6091 0.2618 1.0122 0.057 Uiso calc R 1
C C8 0.6085(3) 0.15615(13) 1.1093(2) 0.0389(10) Uani d . 1
H H8A 0.5550 0.1295 1.1030 0.058 Uiso calc R 1
H H8B 0.6211 0.1689 1.1709 0.058 Uiso calc R 1
H H8C 0.6816 0.1453 1.0978 0.058 Uiso calc R 1
C C9 0.4451(3) 0.21045(13) 1.0621(2) 0.0376(9) Uani d . 1
H H9A 0.4130 0.2365 1.0216 0.056 Uiso calc R 1
H H9B 0.4585 0.2211 1.1251 0.056 Uiso calc R 1
H H9C 0.3913 0.1839 1.0528 0.056 Uiso calc R 1
C C11 0.5770(3) 0.07051(10) 0.8038(2) 0.0182(6) Uani d . 1
C C12 0.6322(3) 0.03699(11) 0.8638(2) 0.0230(7) Uani d . 1
H H12A 0.6519 0.0441 0.9266 0.028 Uiso calc R 1
C C13 0.6599(3) -0.00728(11) 0.8341(2) 0.0258(7) Uani d . 1
C C14 0.6265(3) -0.01536(11) 0.7422(2) 0.0249(7) Uani d . 1
H H14A 0.6412 -0.0452 0.7182 0.030 Uiso calc R 1
C C15 0.5718(3) 0.01955(10) 0.6846(2) 0.0214(7) Uani d . 1
H H15A 0.5506 0.0129 0.6215 0.026 Uiso calc R 1
C C16 0.7238(4) -0.04308(12) 0.9028(2) 0.0389(10) Uani d . 1
C C17 0.7408(5) -0.08976(14) 0.8582(3) 0.0733(17) Uani d . 1
H H17A 0.7867 -0.0846 0.8131 0.110 Uiso calc R 1
H H17B 0.6660 -0.1028 0.8284 0.110 Uiso calc R 1
H H17C 0.7805 -0.1120 0.9042 0.110 Uiso calc R 1
C C18 0.8379(4) -0.02284(16) 0.9505(3) 0.0748(17) Uani d . 1
H H18A 0.8846 -0.0169 0.9063 0.112 Uiso calc R 1
H H18B 0.8775 -0.0454 0.9960 0.112 Uiso calc R 1
H H18C 0.8258 0.0069 0.9802 0.112 Uiso calc R 1
C C19 0.6526(5) -0.05251(16) 0.9739(3) 0.0717(16) Uani d . 1
H H19A 0.6412 -0.0228 1.0039 0.107 Uiso calc R 1
H H19B 0.6932 -0.0750 1.0190 0.107 Uiso calc R 1
H H19C 0.5780 -0.0657 0.9441 0.107 Uiso calc R 1
C C21 0.2142(3) 0.12791(10) 0.7099(2) 0.0194(7) Uani d . 1
C C22 0.2547(3) 0.12857(11) 0.8034(2) 0.0257(7) Uani d . 1
H H22A 0.3206 0.1106 0.8300 0.031 Uiso calc R 1
C C23 0.2004(3) 0.15516(12) 0.8586(2) 0.0313(8) Uani d . 1
H H23A 0.2286 0.1548 0.9224 0.038 Uiso calc R 1
C C24 0.1053(3) 0.18217(12) 0.8205(3) 0.0339(9) Uani d . 1
H H24A 0.0679 0.2003 0.8580 0.041 Uiso calc R 1
C C25 0.0657(3) 0.18243(11) 0.7279(3) 0.0313(8) Uani d . 1
H H25A 0.0009 0.2011 0.7013 0.038 Uiso calc R 1
C C26 0.1196(3) 0.15562(11) 0.6733(2) 0.0259(7) Uani d . 1
H H26A 0.0913 0.1562 0.6095 0.031 Uiso calc R 1
C C31 0.2819(2) 0.03189(11) 0.6767(2) 0.0201(7) Uani d . 1
C C32 0.2467(3) 0.01784(12) 0.7539(2) 0.0276(8) Uani d . 1
H H32A 0.2195 0.0407 0.7900 0.033 Uiso calc R 1
C C33 0.2509(3) -0.02957(12) 0.7786(2) 0.0320(8) Uani d . 1
H H33A 0.2280 -0.0388 0.8322 0.038 Uiso calc R 1
C C34 0.2880(3) -0.06318(11) 0.7264(2) 0.0292(8) Uani d . 1
H H34A 0.2904 -0.0955 0.7437 0.035 Uiso calc R 1
C C35 0.3215(3) -0.04991(11) 0.6492(2) 0.0275(8) Uani d . 1
H H35A 0.3468 -0.0731 0.6128 0.033 Uiso calc R 1
C C36 0.3185(3) -0.00254(11) 0.6241(2) 0.0232(7) Uani d . 1
H H36A 0.3417 0.0064 0.5705 0.028 Uiso calc R 1
C C41 0.1801(3) 0.09133(10) 0.5310(2) 0.0204(7) Uani d . 1
C C42 0.0776(3) 0.06723(11) 0.5278(2) 0.0229(7) Uani d . 1
H H42A 0.0660 0.0511 0.5800 0.027 Uiso calc R 1
C C43 -0.0078(3) 0.06675(11) 0.4483(2) 0.0275(8) Uani d . 1
H H43A -0.0779 0.0506 0.4463 0.033 Uiso calc R 1
C C44 0.0100(3) 0.08984(12) 0.3726(2) 0.0287(8) Uani d . 1
H H44A -0.0479 0.0894 0.3183 0.034 Uiso calc R 1
C C45 0.1108(3) 0.11349(12) 0.3749(2) 0.0289(8) Uani d . 1
H H45A 0.1224 0.1291 0.3222 0.035 Uiso calc R 1
C C46 0.1962(3) 0.11455(11) 0.4546(2) 0.0242(7) Uani d . 1
H H46A 0.2655 0.1312 0.4563 0.029 Uiso calc R 1
C C51 0.7144(3) 0.19758(11) 0.6952(2) 0.0214(7) Uani d . 1
C C52 0.7394(3) 0.19662(12) 0.7893(2) 0.0276(8) Uani d . 1
H H52A 0.7314 0.1678 0.8194 0.033 Uiso calc R 1
C C53 0.7758(3) 0.23672(13) 0.8404(2) 0.0309(8) Uani d . 1
H H53A 0.7944 0.2350 0.9047 0.037 Uiso calc R 1
C C54 0.7848(3) 0.27891(12) 0.7976(3) 0.0336(9) Uani d . 1
H H54A 0.8095 0.3065 0.8322 0.040 Uiso calc R 1
C C55 0.7582(3) 0.28106(12) 0.7051(3) 0.0344(9) Uani d . 1
H H55A 0.7632 0.3105 0.6759 0.041 Uiso calc R 1
C C56 0.7239(3) 0.24097(11) 0.6533(2) 0.0253(7) Uani d . 1
H H56A 0.7070 0.2430 0.5891 0.030 Uiso calc R 1
C C61 0.7739(2) 0.09965(11) 0.6643(2) 0.0188(6) Uani d . 1
C C62 0.8617(3) 0.10180(12) 0.7407(2) 0.0276(8) Uani d . 1
H H62A 0.8698 0.1290 0.7784 0.033 Uiso calc R 1
C C63 0.9383(3) 0.06450(13) 0.7629(2) 0.0347(9) Uani d . 1
H H63A 0.9988 0.0665 0.8154 0.042 Uiso calc R 1
C C64 0.9272(3) 0.02471(12) 0.7095(3) 0.0325(8) Uani d . 1
H H64A 0.9789 -0.0010 0.7257 0.039 Uiso calc R 1
C C65 0.8408(3) 0.02224(12) 0.6323(2) 0.0288(8) Uani d . 1
H H65A 0.8338 -0.0049 0.5944 0.035 Uiso calc R 1
C C66 0.7643(3) 0.05929(11) 0.6102(2) 0.0251(7) Uani d . 1
H H66A 0.7043 0.0572 0.5574 0.030 Uiso calc R 1
C C71 0.6907(3) 0.16080(10) 0.5173(2) 0.0194(7) Uani d . 1
C C72 0.6025(3) 0.17645(11) 0.4465(2) 0.0250(7) Uani d . 1
H H72A 0.5255 0.1759 0.4529 0.030 Uiso calc R 1
C C73 0.6273(3) 0.19270(12) 0.3670(2) 0.0313(8) Uani d . 1
H H73A 0.5670 0.2035 0.3194 0.038 Uiso calc R 1
C C74 0.7389(3) 0.19338(11) 0.3560(2) 0.0294(8) Uani d . 1
H H74A 0.7553 0.2050 0.3015 0.035 Uiso calc R 1
C C75 0.8262(3) 0.17702(11) 0.4251(2) 0.0280(8) Uani d . 1
H H75A 0.9028 0.1768 0.4177 0.034 Uiso calc R 1
C C76 0.8021(3) 0.16097(11) 0.5048(2) 0.0232(7) Uani d . 1
H H76A 0.8627 0.1499 0.5520 0.028 Uiso calc R 1
C C1S 0.9691(4) 0.18430(15) 0.0824(3) 0.0570(13) Uani d . 1
H H1SA 1.0533 0.1853 0.0898 0.068 Uiso calc R 1
H H1SB 0.9380 0.2153 0.0581 0.068 Uiso calc R 1
Cl Cl1S 0.93757(12) 0.17557(5) 0.18780(9) 0.0747(4) Uani d . 1
Cl Cl2S 0.91231(13) 0.13976(5) 0.00418(10) 0.0821(4) Uani d . 1

loop_
_atom_site_aniso_label
_atom_site_aniso_U_11
_atom_site_aniso_U_22
_atom_site_aniso_U_33
_atom_site_aniso_U_12
_atom_site_aniso_U_13
_atom_site_aniso_U_23
Ru1 0.01476(13) 0.01473(12) 0.01563(12) -0.00004(10) 0.00213(8) 0.00024(10)
P1 0.0164(4) 0.0184(4) 0.0174(4) -0.0008(3) 0.0029(3) 0.0010(3)
P2 0.0163(4) 0.0169(4) 0.0173(4) -0.0006(3) 0.0033(3) 0.0005(3)
Cl1 0.0250(4) 0.0198(4) 0.0244(4) 0.0042(3) 0.0026(3) 0.0042(3)
Cl2 0.0235(4) 0.0236(4) 0.0183(4) -0.0011(3) 0.0040(3) -0.0026(3)
N1 0.0140(13) 0.0176(13) 0.0174(13) -0.0019(10) 0.0020(10) -0.0029(10)
N2 0.0148(13) 0.0149(12) 0.0186(13) -0.0019(10) 0.0012(10) 0.0004(10)
C1 0.0161(15) 0.0151(14) 0.0211(15) -0.0025(12) 0.0047(11) -0.0012(13)
C2 0.0231(18) 0.0228(16) 0.0193(16) 0.0006(13) 0.0034(13) 0.0012(13)
C3 0.0182(17) 0.0233(16) 0.0239(17) -0.0026(13) 0.0040(13) -0.0017(13)
C4 0.0268(18) 0.0174(15) 0.0267(18) 0.0033(13) 0.0082(13) -0.0041(13)
C5 0.0238(18) 0.0179(15) 0.0218(17) 0.0036(13) 0.0047(13) 0.0026(13)
C6 0.032(2) 0.0259(18) 0.0252(18) -0.0007(15) 0.0090(14) -0.0074(14)
C7 0.047(3) 0.038(2) 0.030(2) -0.0088(18) 0.0082(17) -0.0112(17)
C8 0.054(3) 0.041(2) 0.0193(19) 0.0032(19) 0.0034(16) -0.0076(16)
C9 0.039(2) 0.048(2) 0.027(2) 0.0025(18) 0.0093(16) -0.0100(17)
C11 0.0195(17) 0.0178(15) 0.0178(16) -0.0026(12) 0.0052(12) -0.0005(12)
C12 0.0301(19) 0.0196(16) 0.0172(16) 0.0018(14) 0.0006(13) 0.0003(13)
C13 0.0291(19) 0.0182(16) 0.0288(19) 0.0032(14) 0.0038(14) 0.0022(14)
C14 0.030(2) 0.0141(15) 0.0305(19) 0.0030(14) 0.0073(14) -0.0015(14)
C15 0.0222(18) 0.0201(16) 0.0211(17) -0.0050(13) 0.0032(13) -0.0019(13)
C16 0.063(3) 0.0257(19) 0.023(2) 0.0177(18) -0.0004(17) 0.0033(15)
C17 0.126(5) 0.036(2) 0.046(3) 0.041(3) -0.006(3) 0.004(2)
C18 0.073(4) 0.054(3) 0.075(4) 0.024(3) -0.032(3) 0.004(3)
C19 0.132(5) 0.041(3) 0.045(3) 0.020(3) 0.027(3) 0.022(2)
C21 0.0168(16) 0.0178(16) 0.0249(17) -0.0044(12) 0.0073(12) -0.0018(13)
C22 0.0217(18) 0.0297(19) 0.0266(18) -0.0014(14) 0.0074(13) -0.0002(14)
C23 0.034(2) 0.0326(19) 0.029(2) -0.0084(16) 0.0100(15) -0.0057(16)
C24 0.038(2) 0.0252(18) 0.046(2) -0.0012(16) 0.0252(18) -0.0035(17)
C25 0.033(2) 0.0214(17) 0.041(2) 0.0046(15) 0.0131(16) 0.0063(16)
C26 0.032(2) 0.0200(16) 0.0253(18) 0.0012(14) 0.0048(14) 0.0028(14)
C31 0.0127(16) 0.0222(16) 0.0232(17) -0.0029(12) -0.0003(12) 0.0035(13)
C32 0.0278(19) 0.0282(18) 0.0273(19) 0.0016(15) 0.0070(14) 0.0013(15)
C33 0.040(2) 0.0313(19) 0.0251(19) -0.0012(16) 0.0082(15) 0.0097(15)
C34 0.033(2) 0.0196(17) 0.031(2) -0.0032(14) -0.0010(15) 0.0058(15)
C35 0.0267(19) 0.0226(17) 0.031(2) -0.0022(14) 0.0017(14) -0.0008(15)
C36 0.0225(18) 0.0215(16) 0.0244(18) -0.0045(13) 0.0026(13) 0.0012(14)
C41 0.0192(17) 0.0181(15) 0.0218(17) 0.0032(13) 0.0001(12) -0.0018(13)
C42 0.0215(18) 0.0226(16) 0.0245(18) 0.0004(13) 0.0052(13) 0.0019(14)
C43 0.0157(17) 0.0281(18) 0.037(2) -0.0021(14) 0.0027(14) -0.0026(16)
C44 0.026(2) 0.0279(18) 0.0279(19) 0.0006(15) -0.0038(14) -0.0022(15)
C45 0.0274(19) 0.0331(19) 0.0242(18) 0.0022(15) 0.0015(14) 0.0070(15)
C46 0.0159(16) 0.0285(18) 0.0272(18) 0.0008(14) 0.0026(12) 0.0029(15)
C51 0.0155(16) 0.0217(16) 0.0268(18) -0.0011(13) 0.0047(12) -0.0021(13)
C52 0.027(2) 0.0306(19) 0.0257(19) -0.0055(15) 0.0072(14) -0.0013(15)
C53 0.0230(19) 0.045(2) 0.0251(19) -0.0057(16) 0.0065(14) -0.0106(16)
C54 0.027(2) 0.030(2) 0.044(2) -0.0076(15) 0.0085(16) -0.0160(17)
C55 0.038(2) 0.0210(18) 0.046(2) -0.0058(15) 0.0131(17) -0.0041(16)
C56 0.0273(19) 0.0210(17) 0.0290(19) 0.0004(14) 0.0095(14) -0.0015(14)
C61 0.0137(16) 0.0212(15) 0.0216(16) 0.0000(12) 0.0040(12) 0.0011(13)
C62 0.0226(19) 0.0279(18) 0.0300(19) 0.0005(14) 0.0012(14) -0.0028(15)
C63 0.0220(19) 0.042(2) 0.033(2) 0.0039(16) -0.0069(15) 0.0047(17)
C64 0.024(2) 0.0297(19) 0.044(2) 0.0076(15) 0.0084(16) 0.0090(17)
C65 0.0248(19) 0.0276(18) 0.035(2) 0.0063(14) 0.0092(15) 0.0004(15)
C66 0.0206(18) 0.0282(18) 0.0254(18) 0.0018(14) 0.0030(13) 0.0008(14)
C71 0.0256(18) 0.0161(15) 0.0171(16) -0.0041(13) 0.0063(12) -0.0022(12)
C72 0.0241(18) 0.0259(17) 0.0260(18) -0.0010(14) 0.0076(13) 0.0012(14)
C73 0.038(2) 0.0331(19) 0.0203(18) -0.0014(16) 0.0016(15) 0.0041(15)
C74 0.042(2) 0.0272(18) 0.0224(18) -0.0057(16) 0.0146(15) 0.0000(14)
C75 0.031(2) 0.0226(17) 0.035(2) -0.0049(15) 0.0163(15) -0.0061(15)
C76 0.0232(18) 0.0243(17) 0.0228(17) -0.0018(13) 0.0069(13) -0.0006(14)
C1S 0.048(3) 0.052(3) 0.068(3) 0.002(2) 0.008(2) 0.015(2)
Cl1S 0.0762(10) 0.0873(10) 0.0512(8) 0.0065(7) -0.0055(6) 0.0198(7)
Cl2S 0.1010(12) 0.0662(8) 0.0739(10) 0.0097(8) 0.0086(8) -0.0046(7)

loop_
_atom_type_symbol
_atom_type_description
_atom_type_scat_dispersion_real
_atom_type_scat_dispersion_imag
_atom_type_scat_source
C C 0.0033 0.0016 'International Tables Vol C Tables 4.2.6.8 and 6.1.1.4'
H H 0.0000 0.0000 'International Tables Vol C Tables 4.2.6.8 and 6.1.1.4'
P P 0.1023 0.0942 'International Tables Vol C Tables 4.2.6.8 and 6.1.1.4'
Cl Cl 0.1484 0.1585 'International Tables Vol C Tables 4.2.6.8 and 6.1.1.4'
Ru Ru -1.2594 0.8363 'International Tables Vol C Tables 4.2.6.8 and 6.1.1.4'
N N 0.0061 0.0033 'International Tables Vol C Tables 4.2.6.8 and 6.1.1.4'

loop_
_geom_angle_atom_site_label_1
_geom_angle_atom_site_label_2
_geom_angle_atom_site_label_3
_geom_angle
_geom_angle_publ_flag
N1 Ru1 N2 79.32(10) yes
N1 Ru1 P2 90.72(7) yes
N2 Ru1 P2 90.09(7) yes
N1 Ru1 P1 91.43(7) yes
N2 Ru1 P1 91.63(7) yes
P2 Ru1 P1 177.47(3) yes
N1 Ru1 Cl2 173.26(7) yes
N2 Ru1 Cl2 94.04(7) yes
P2 Ru1 Cl2 88.12(3) yes
P1 Ru1 Cl2 89.90(3) yes
N1 Ru1 Cl1 92.32(7) yes
N2 Ru1 Cl1 171.63(7) yes
P2 Ru1 Cl1 89.75(3) yes
P1 Ru1 Cl1 88.82(3) yes
Cl2 Ru1 Cl1 94.32(3) yes
C41 P1 C21 101.57(14) ?
C41 P1 C31 100.49(14) ?
C21 P1 C31 104.32(14) ?
C41 P1 Ru1 119.11(11) ?
C21 P1 Ru1 115.69(10) ?
C31 P1 Ru1 113.46(10) ?
C71 P2 C61 100.27(14) ?
C71 P2 C51 101.31(14) ?
C61 P2 C51 105.03(14) ?
C71 P2 Ru1 119.75(10) ?
C61 P2 Ru1 113.34(10) ?
C51 P2 Ru1 115.02(11) ?
C5 N1 C1 117.3(3) ?
C5 N1 Ru1 126.9(2) ?
C1 N1 Ru1 115.79(19) ?
C15 N2 C11 117.1(3) ?
C15 N2 Ru1 127.5(2) ?
C11 N2 Ru1 115.35(19) ?
N1 C1 C2 121.7(3) ?
N1 C1 C11 114.4(3) ?
C2 C1 C11 123.9(3) ?
C1 C2 C3 121.4(3) ?
C1 C2 H2A 119.3 ?
C3 C2 H2A 119.3 ?
C2 C3 C4 115.8(3) ?
C2 C3 C6 122.6(3) ?
C4 C3 C6 121.5(3) ?
C5 C4 C3 120.8(3) ?
C5 C4 H4A 119.6 ?
C3 C4 H4A 119.6 ?
N1 C5 C4 122.9(3) ?
N1 C5 H5A 118.5 ?
C4 C5 H5A 118.5 ?
C3 C6 C8 112.4(3) ?
C3 C6 C7 108.9(3) ?
C8 C6 C7 108.7(3) ?
C3 C6 C9 109.3(3) ?
C8 C6 C9 107.6(3) ?
C7 C6 C9 110.0(3) ?
C6 C7 H7A 109.5 ?
C6 C7 H7B 109.5 ?
H7A C7 H7B 109.5 ?
C6 C7 H7C 109.5 ?
H7A C7 H7C 109.5 ?
H7B C7 H7C 109.5 ?
C6 C8 H8A 109.5 ?
C6 C8 H8B 109.5 ?
H8A C8 H8B 109.5 ?
C6 C8 H8C 109.5 ?
H8A C8 H8C 109.5 ?
H8B C8 H8C 109.5 ?
C6 C9 H9A 109.5 ?
C6 C9 H9B 109.5 ?
H9A C9 H9B 109.5 ?
C6 C9 H9C 109.5 ?
H9A C9 H9C 109.5 ?
H9B C9 H9C 109.5 ?
N2 C11 C12 121.9(3) ?
N2 C11 C1 115.0(3) ?
C12 C11 C1 123.0(3) ?
C11 C12 C13 121.3(3) ?
C11 C12 H12A 119.4 ?
C13 C12 H12A 119.4 ?
C14 C13 C12 116.0(3) ?
C14 C13 C16 124.4(3) ?
C12 C13 C16 119.6(3) ?
C13 C14 C15 120.5(3) ?
C13 C14 H14A 119.7 ?
C15 C14 H14A 119.7 ?
N2 C15 C14 123.2(3) ?
N2 C15 H15A 118.4 ?
C14 C15 H15A 118.4 ?
C18 C16 C17 110.2(4) ?
C18 C16 C13 109.7(3) ?
C17 C16 C13 111.7(3) ?
C18 C16 C19 108.4(4) ?
C17 C16 C19 108.2(4) ?
C13 C16 C19 108.6(3) ?
C16 C17 H17A 109.5 ?
C16 C17 H17B 109.5 ?
H17A C17 H17B 109.5 ?
C16 C17 H17C 109.5 ?
H17A C17 H17C 109.5 ?
H17B C17 H17C 109.5 ?
C16 C18 H18A 109.5 ?
C16 C18 H18B 109.5 ?
H18A C18 H18B 109.5 ?
C16 C18 H18C 109.5 ?
H18A C18 H18C 109.5 ?
H18B C18 H18C 109.5 ?
C16 C19 H19A 109.5 ?
C16 C19 H19B 109.5 ?
H19A C19 H19B 109.5 ?
C16 C19 H19C 109.5 ?
H19A C19 H19C 109.5 ?
H19B C19 H19C 109.5 ?
C26 C21 C22 117.8(3) ?
C26 C21 P1 121.5(2) ?
C22 C21 P1 120.6(2) ?
C21 C22 C23 121.1(3) ?
C21 C22 H22A 119.4 ?
C23 C22 H22A 119.4 ?
C24 C23 C22 120.0(3) ?
C24 C23 H23A 120.0 ?
C22 C23 H23A 120.0 ?
C25 C24 C23 119.4(3) ?
C25 C24 H24A 120.3 ?
C23 C24 H24A 120.3 ?
C24 C25 C26 120.4(3) ?
C24 C25 H25A 119.8 ?
C26 C25 H25A 119.8 ?
C25 C26 C21 121.3(3) ?
C25 C26 H26A 119.3 ?
C21 C26 H26A 119.3 ?
C32 C31 C36 118.6(3) ?
C32 C31 P1 125.7(3) ?
C36 C31 P1 115.7(2) ?
C31 C32 C33 120.2(3) ?
C31 C32 H32A 119.9 ?
C33 C32 H32A 119.9 ?
C34 C33 C32 120.6(3) ?
C34 C33 H33A 119.7 ?
C32 C33 H33A 119.7 ?
C35 C34 C33 119.8(3) ?
C35 C34 H34A 120.1 ?
C33 C34 H34A 120.1 ?
C34 C35 C36 120.1(3) ?
C34 C35 H35A 119.9 ?
C36 C35 H35A 119.9 ?
C31 C36 C35 120.6(3) ?
C31 C36 H36A 119.7 ?
C35 C36 H36A 119.7 ?
C46 C41 C42 119.4(3) ?
C46 C41 P1 121.3(2) ?
C42 C41 P1 119.2(2) ?
C43 C42 C41 120.2(3) ?
C43 C42 H42A 119.9 ?
C41 C42 H42A 119.9 ?
C44 C43 C42 119.6(3) ?
C44 C43 H43A 120.2 ?
C42 C43 H43A 120.2 ?
C45 C44 C43 120.7(3) ?
C45 C44 H44A 119.7 ?
C43 C44 H44A 119.7 ?
C44 C45 C46 120.1(3) ?
C44 C45 H45A 120.0 ?
C46 C45 H45A 120.0 ?
C41 C46 C45 120.1(3) ?
C41 C46 H46A 120.0 ?
C45 C46 H46A 120.0 ?
C52 C51 C56 117.6(3) ?
C52 C51 P2 121.6(2) ?
C56 C51 P2 120.7(2) ?
C53 C52 C51 121.7(3) ?
C53 C52 H52A 119.2 ?
C51 C52 H52A 119.2 ?
C54 C53 C52 119.6(3) ?
C54 C53 H53A 120.2 ?
C52 C53 H53A 120.2 ?
C55 C54 C53 119.9(3) ?
C55 C54 H54A 120.1 ?
C53 C54 H54A 120.1 ?
C54 C55 C56 121.0(3) ?
C54 C55 H55A 119.5 ?
C56 C55 H55A 119.5 ?
C55 C56 C51 120.2(3) ?
C55 C56 H56A 119.9 ?
C51 C56 H56A 119.9 ?
C62 C61 C66 118.4(3) ?
C62 C61 P2 126.2(2) ?
C66 C61 P2 115.4(2) ?
C61 C62 C63 120.5(3) ?
C61 C62 H62A 119.8 ?
C63 C62 H62A 119.8 ?
C64 C63 C62 120.5(3) ?
C64 C63 H63A 119.7 ?
C62 C63 H63A 119.7 ?
C63 C64 C65 119.7(3) ?
C63 C64 H64A 120.2 ?
C65 C64 H64A 120.2 ?
C64 C65 C66 119.8(3) ?
C64 C65 H65A 120.1 ?
C66 C65 H65A 120.1 ?
C65 C66 C61 121.0(3) ?
C65 C66 H66A 119.5 ?
C61 C66 H66A 119.5 ?
C76 C71 C72 118.5(3) ?
C76 C71 P2 120.4(2) ?
C72 C71 P2 121.0(3) ?
C73 C72 C71 120.1(3) ?
C73 C72 H72A 120.0 ?
C71 C72 H72A 120.0 ?
C72 C73 C74 120.8(3) ?
C72 C73 H73A 119.6 ?
C74 C73 H73A 119.6 ?
C75 C74 C73 119.4(3) ?
C75 C74 H74A 120.3 ?
C73 C74 H74A 120.3 ?
C76 C75 C74 120.1(3) ?
C76 C75 H75A 120.0 ?
C74 C75 H75A 120.0 ?
C75 C76 C71 121.1(3) ?
C75 C76 H76A 119.4 ?
C71 C76 H76A 119.4 ?
Cl1S C1S Cl2S 112.7(3) ?
Cl1S C1S H1SA 109.0 ?
Cl2S C1S H1SA 109.0 ?
Cl1S C1S H1SB 109.0 ?
Cl2S C1S H1SB 109.0 ?
H1SA C1S H1SB 107.8 ?

loop_
_geom_bond_atom_site_label_1
_geom_bond_atom_site_label_2
_geom_bond_distance
_geom_bond_publ_flag
Ru1 N1 2.040(2) yes
Ru1 N2 2.046(2) yes
Ru1 P2 2.3730(8) yes
Ru1 P1 2.3744(9) yes
Ru1 Cl2 2.4470(8) yes
Ru1 Cl1 2.4567(8) yes
P1 C41 1.831(3) ?
P1 C21 1.842(3) ?
P1 C31 1.843(3) ?
P2 C71 1.832(3) ?
P2 C61 1.840(3) ?
P2 C51 1.845(3) ?
N1 C5 1.342(4) ?
N1 C1 1.360(4) ?
N2 C15 1.342(4) ?
N2 C11 1.356(4) ?
C1 C2 1.379(4) ?
C1 C11 1.472(4) ?
C2 C3 1.385(4) ?
C2 H2A 0.9500 ?
C3 C4 1.391(4) ?
C3 C6 1.523(4) ?
C4 C5 1.373(4) ?
C4 H4A 0.9500 ?
C5 H5A 0.9500 ?
C6 C8 1.525(5) ?
C6 C7 1.529(5) ?
C6 C9 1.529(5) ?
C7 H7A 0.9800 ?
C7 H7B 0.9800 ?
C7 H7C 0.9800 ?
C8 H8A 0.9800 ?
C8 H8B 0.9800 ?
C8 H8C 0.9800 ?
C9 H9A 0.9800 ?
C9 H9B 0.9800 ?
C9 H9C 0.9800 ?
C11 C12 1.376(4) ?
C12 C13 1.395(4) ?
C12 H12A 0.9500 ?
C13 C14 1.380(4) ?
C13 C16 1.528(4) ?
C14 C15 1.382(4) ?
C14 H14A 0.9500 ?
C15 H15A 0.9500 ?
C16 C18 1.508(6) ?
C16 C17 1.517(5) ?
C16 C19 1.543(6) ?
C17 H17A 0.9800 ?
C17 H17B 0.9800 ?
C17 H17C 0.9800 ?
C18 H18A 0.9800 ?
C18 H18B 0.9800 ?
C18 H18C 0.9800 ?
C19 H19A 0.9800 ?
C19 H19B 0.9800 ?
C19 H19C 0.9800 ?
C21 C26 1.387(4) ?
C21 C22 1.390(4) ?
C22 C23 1.391(5) ?
C22 H22A 0.9500 ?
C23 C24 1.385(5) ?
C23 H23A 0.9500 ?
C24 C25 1.377(5) ?
C24 H24A 0.9500 ?
C25 C26 1.386(5) ?
C25 H25A 0.9500 ?
C26 H26A 0.9500 ?
C31 C32 1.389(4) ?
C31 C36 1.391(4) ?
C32 C33 1.390(4) ?
C32 H32A 0.9500 ?
C33 C34 1.373(5) ?
C33 H33A 0.9500 ?
C34 C35 1.373(5) ?
C34 H34A 0.9500 ?
C35 C36 1.391(4) ?
C35 H35A 0.9500 ?
C36 H36A 0.9500 ?
C41 C46 1.382(4) ?
C41 C42 1.396(4) ?
C42 C43 1.395(4) ?
C42 H42A 0.9500 ?
C43 C44 1.378(5) ?
C43 H43A 0.9500 ?
C44 C45 1.375(4) ?
C44 H44A 0.9500 ?
C45 C46 1.397(4) ?
C45 H45A 0.9500 ?
C46 H46A 0.9500 ?
C51 C52 1.391(4) ?
C51 C56 1.398(4) ?
C52 C53 1.387(5) ?
C52 H52A 0.9500 ?
C53 C54 1.374(5) ?
C53 H53A 0.9500 ?
C54 C55 1.367(5) ?
C54 H54A 0.9500 ?
C55 C56 1.388(4) ?
C55 H55A 0.9500 ?
C56 H56A 0.9500 ?
C61 C62 1.379(4) ?
C61 C66 1.394(4) ?
C62 C63 1.389(5) ?
C62 H62A 0.9500 ?
C63 C64 1.375(5) ?
C63 H63A 0.9500 ?
C64 C65 1.379(5) ?
C64 H64A 0.9500 ?
C65 C66 1.382(4) ?
C65 H65A 0.9500 ?
C66 H66A 0.9500 ?
C71 C76 1.390(4) ?
C71 C72 1.398(4) ?
C72 C73 1.383(5) ?
C72 H72A 0.9500 ?
C73 C74 1.384(5) ?
C73 H73A 0.9500 ?
C74 C75 1.382(5) ?
C74 H74A 0.9500 ?
C75 C76 1.382(4) ?
C75 H75A 0.9500 ?
C76 H76A 0.9500 ?
C1S Cl1S 1.740(5) ?
C1S Cl2S 1.758(5) ?
C1S H1SA 0.9900 ?
C1S H1SB 0.9900 ?
